data_4132353
loop_
_publ_author_name
'Xu, Lun'
'Wang, Chao'
'Gao, Ziwei'
'Zhao, Yu-Ming'

_publ_section_title
;
 Total Synthesis of (+-)-Cephanolides B and C via a Palladium-Catalyzed
 Cascade Cyclization and Late-Stage sp<sup>3</sup> C-H Bond Oxidation.
;
_journal_issue 16
_journal_name_full 'Journal of the American Chemical Society'
_journal_page_first 5653
_journal_page_last 5658
_journal_paper_doi 10.1021/jacs.8b03015
_journal_volume 140
_journal_year 2018
_chemical_absolute_configuration ad
_chemical_formula_moiety 'C19 H25 I O3'
_chemical_formula_sum 'C19 H25 I O3'
_chemical_formula_weight 428.29
_space_group_crystal_system orthorhombic
_space_group_IT_number 19
_space_group_name_Hall 'P 2ac 2ab'
_space_group_name_H-M_alt 'P 21 21 21'
_atom_sites_solution_hydrogens geom
_atom_sites_solution_primary dual
_audit_creation_date 2018-01-07
_audit_creation_method
;
Olex2 1.2
(compiled 2017.08.10 svn.r3458 for OlexSys, GUI svn.r5381)
;
_cell_angle_alpha 90
_cell_angle_beta 90
_cell_angle_gamma 90
_cell_formula_units_Z 4
_cell_length_a 7.5257(10)
_cell_length_b 13.6770(17)
_cell_length_c 17.867(2)
_cell_measurement_reflns_used 9997
_cell_measurement_temperature 153
_cell_measurement_theta_max 68.552
_cell_measurement_theta_min 4.071
_cell_volume 1839.0(4)
_computing_cell_refinement 'SAINT V8.38A (?, 2016)'
_computing_data_reduction 'SAINT V8.38A (?, 2016)'
_computing_molecular_graphics 'Olex2 (Dolomanov et al., 2009)'
_computing_publication_material 'Olex2 (Dolomanov et al., 2009)'
_computing_structure_refinement 'XL (Sheldrick, 2008)'
_computing_structure_solution 'XT (Sheldrick, 2015)'
_diffrn_ambient_temperature 153.01
_diffrn_measured_fraction_theta_full 0.999
_diffrn_measured_fraction_theta_max 0.998
_diffrn_measurement_device_type 'Bruker APEX-II CCD'
_diffrn_measurement_method '\f and \w scans'
_diffrn_radiation_type CuK\a
_diffrn_radiation_wavelength 1.54178
_diffrn_reflns_av_R_equivalents 0.0554
_diffrn_reflns_av_unetI/netI 0.0349
_diffrn_reflns_Laue_measured_fraction_full 0.999
_diffrn_reflns_Laue_measured_fraction_max 0.998
_diffrn_reflns_limit_h_max 8
_diffrn_reflns_limit_h_min -9
_diffrn_reflns_limit_k_max 16
_diffrn_reflns_limit_k_min -16
_diffrn_reflns_limit_l_max 21
_diffrn_reflns_limit_l_min -21
_diffrn_reflns_number 23779
_diffrn_reflns_point_group_measured_fraction_full 0.999
_diffrn_reflns_point_group_measured_fraction_max 0.996
_diffrn_reflns_theta_full 67.679
_diffrn_reflns_theta_max 68.670
_diffrn_reflns_theta_min 4.070
_diffrn_standards_number 0
_exptl_absorpt_coefficient_mu 13.776
_exptl_absorpt_correction_T_max 0.7531
_exptl_absorpt_correction_T_min 0.2214
_exptl_absorpt_correction_type multi-scan
_exptl_absorpt_process_details
'SADABS-2016/2 (Bruker,2016/2) was used for absorption correction. wR2(int) was 0.1534 before and 0.1042 after correction. The Ratio of minimum to maximum transmission is 0.2940. The \l/2 correction factor is Not present.'
_exptl_crystal_colour 'clear light colourless'
_exptl_crystal_colour_lustre clear
_exptl_crystal_colour_modifier light
_exptl_crystal_colour_primary colourless
_exptl_crystal_density_diffrn 1.547
_exptl_crystal_description block
_exptl_crystal_F_000 864
_exptl_crystal_size_max 0.5
_exptl_crystal_size_mid 0.4
_exptl_crystal_size_min 0.3
_refine_diff_density_max 2.958
_refine_diff_density_min -0.592
_refine_diff_density_rms 0.168
_refine_ls_abs_structure_details
;
 Flack x determined using 1360 quotients [(I+)-(I-)]/[(I+)+(I-)]
 (Parsons, Flack and Wagner, Acta Cryst. B69 (2013) 249-259).
;
_refine_ls_abs_structure_Flack 0.459(2)
_refine_ls_extinction_method none
_refine_ls_goodness_of_fit_ref 1.076
_refine_ls_hydrogen_treatment constr
_refine_ls_matrix_type full
_refine_ls_number_parameters 212
_refine_ls_number_reflns 3384
_refine_ls_number_restraints 0
_refine_ls_restrained_S_all 1.076
_refine_ls_R_factor_all 0.0589
_refine_ls_R_factor_gt 0.0587
_refine_ls_shift/su_max 0.000
_refine_ls_shift/su_mean 0.000
_refine_ls_structure_factor_coef Fsqd
_refine_ls_weighting_details 'w=1/[\s^2^(Fo^2^)+(0.0941P)^2^+4.9424P] where P=(Fo^2^+2Fc^2^)/3'
_refine_ls_weighting_scheme calc
_refine_ls_wR_factor_gt 0.1518
_refine_ls_wR_factor_ref 0.1522
_reflns_Friedel_coverage 0.727
_reflns_Friedel_fraction_full 0.999
_reflns_Friedel_fraction_max 0.994
_reflns_number_gt 3337
_reflns_number_total 3384
_reflns_threshold_expression 'I > 2\s(I)'
_cod_data_source_file ja8b03015_si_004.cif
_cod_data_source_block s
_cod_database_code 4132353
_shelx_shelxl_version_number 2014/7
_shelx_space_group_comment
;
The symmetry employed for this shelxl refinement is uniquely defined
by the following loop, which should always be used as a source of
symmetry information in preference to the above space-group names.
They are only intended as comments.
;
_shelx_estimated_absorpt_t_max 0.104
_shelx_estimated_absorpt_t_min 0.055
_olex2_refinement_description
;
1. Fixed Uiso
 At 1.2 times of:
  All C(H) groups, All C(H,H) groups
 At 1.5 times of:
  All C(H,H,H) groups
2.a Ternary CH refined with riding coordinates:
 C00B(H00G), C00H(H00M), C00K(H00S)
2.b Secondary CH2 refined with riding coordinates:
 C00D(H00H,H00I), C00E(H00J,H00K), C00J(H00Q,H00R)
2.c Aromatic/amide H refined with riding coordinates:
 C009(H009), C00G(H00L), C00L(H00T), C00N(H00X)
2.d Idealised Me refined as rotating group:
 C007(H00A,H00B,H00C), C008(H00D,H00E,H00F), C00I(H00N,H00O,H00P), C00M(H00U,
 H00V,H00W)
;
_olex2_submission_special_instructions 'No special instructions were received'

loop_
_space_group_symop_operation_xyz
'x, y, z'
'-x+1/2, -y, z+1/2'
'-x, y+1/2, -z+1/2'
'x+1/2, -y+1/2, -z'

loop_
_atom_site_label
_atom_site_type_symbol
_atom_site_fract_x
_atom_site_fract_y
_atom_site_fract_z
_atom_site_U_iso_or_equiv
_atom_site_adp_type
_atom_site_occupancy
_atom_site_site_symmetry_order
_atom_site_calc_flag
_atom_site_refinement_flags_posn
I001 I 0.42123(10) 0.55221(5) 0.62447(4) 0.0546(3) Uani 1 1 d .
O002 O 0.4982(10) 0.1159(5) 0.5274(4) 0.0458(15) Uani 1 1 d .
O003 O 0.8774(9) 0.6559(6) 0.4295(4) 0.0466(15) Uani 1 1 d .
O004 O 0.7839(9) 0.7189(5) 0.3147(4) 0.0490(16) Uani 1 1 d .
C005 C 0.4845(12) 0.2132(7) 0.5433(5) 0.0402(19) Uani 1 1 d .
C006 C 0.4942(13) 0.2368(7) 0.6194(6) 0.044(2) Uani 1 1 d .
C007 C 0.5827(17) 0.4942(8) 0.2583(6) 0.054(2) Uani 1 1 d .
H00A H 0.5120 0.4840 0.2129 0.080 Uiso 1 1 calc GR
H00B H 0.5790 0.4351 0.2893 0.080 Uiso 1 1 calc GR
H00C H 0.7059 0.5085 0.2445 0.080 Uiso 1 1 calc GR
C008 C 1.0609(15) 0.6664(9) 0.4186(7) 0.055(2) Uani 1 1 d .
H00D H 1.0837 0.7239 0.3873 0.082 Uiso 1 1 calc GR
H00E H 1.1078 0.6080 0.3938 0.082 Uiso 1 1 calc GR
H00F H 1.1196 0.6747 0.4672 0.082 Uiso 1 1 calc GR
C009 C 0.4636(12) 0.2861(7) 0.4895(5) 0.0410(19) Uani 1 1 d .
H009 H 0.4602 0.2686 0.4381 0.049 Uiso 1 1 calc R
C00A C 0.4477(12) 0.3847(6) 0.5098(5) 0.0384(18) Uani 1 1 d .
C00B C 0.5057(15) 0.5807(7) 0.3028(6) 0.046(2) Uani 1 1 d .
H00G H 0.3780 0.5657 0.3133 0.056 Uiso 1 1 calc R
C00C C 0.4537(13) 0.4073(7) 0.5865(5) 0.043(2) Uani 1 1 d .
C00D C 0.4308(13) 0.4617(7) 0.4491(5) 0.0421(18) Uani 1 1 d .
H00H H 0.3457 0.5125 0.4656 0.051 Uiso 1 1 calc R
H00I H 0.3829 0.4310 0.4032 0.051 Uiso 1 1 calc R
C00E C 0.5113(17) 0.6763(9) 0.2561(6) 0.057(3) Uani 1 1 d .
H00J H 0.5768 0.6651 0.2088 0.068 Uiso 1 1 calc R
H00K H 0.3890 0.6975 0.2436 0.068 Uiso 1 1 calc R
C00F C 0.5988(12) 0.5989(6) 0.3794(5) 0.0403(18) Uani 1 1 d .
C00G C 0.4786(13) 0.3335(8) 0.6396(5) 0.046(2) Uani 1 1 d .
H00L H 0.4848 0.3505 0.6910 0.055 Uiso 1 1 calc R
C00H C 0.7889(13) 0.6349(7) 0.3626(5) 0.043(2) Uani 1 1 d .
H00M H 0.8546 0.5815 0.3363 0.052 Uiso 1 1 calc R
C00I C 0.4744(16) 0.0868(8) 0.4513(6) 0.052(2) Uani 1 1 d .
H00N H 0.5691 0.1151 0.4205 0.077 Uiso 1 1 calc GR
H00O H 0.3588 0.1099 0.4333 0.077 Uiso 1 1 calc GR
H00P H 0.4791 0.0153 0.4479 0.077 Uiso 1 1 calc GR
C00J C 0.6097(12) 0.5098(7) 0.4313(5) 0.0413(19) Uani 1 1 d .
H00Q H 0.6880 0.4604 0.4078 0.050 Uiso 1 1 calc R
H00R H 0.6660 0.5302 0.4788 0.050 Uiso 1 1 calc R
C00K C 0.6045(15) 0.7547(8) 0.3025(6) 0.051(2) Uani 1 1 d .
H00S H 0.6070 0.8182 0.2748 0.061 Uiso 1 1 calc R
C00L C 0.5067(13) 0.6849(7) 0.4164(6) 0.045(2) Uani 1 1 d .
H00T H 0.4521 0.6812 0.4642 0.054 Uiso 1 1 calc R
C00M C 0.5175(17) 0.1583(9) 0.6767(6) 0.055(3) Uani 1 1 d .
H00U H 0.4354 0.1045 0.6661 0.083 Uiso 1 1 calc GR
H00V H 0.4924 0.1849 0.7265 0.083 Uiso 1 1 calc GR
H00W H 0.6400 0.1341 0.6751 0.083 Uiso 1 1 calc GR
C00N C 0.5099(13) 0.7661(8) 0.3753(7) 0.052(2) Uani 1 1 d .
H00X H 0.4568 0.8258 0.3908 0.062 Uiso 1 1 calc R

loop_
_atom_site_aniso_label
_atom_site_aniso_U_11
_atom_site_aniso_U_22
_atom_site_aniso_U_33
_atom_site_aniso_U_23
_atom_site_aniso_U_13
_atom_site_aniso_U_12
I001 0.0654(4) 0.0458(4) 0.0527(4) -0.0116(3) 0.0054(3) -0.0022(3)
O002 0.057(4) 0.042(4) 0.038(3) 0.004(3) -0.003(3) -0.003(3)
O003 0.040(3) 0.054(4) 0.046(3) -0.002(3) -0.001(3) -0.001(3)
O004 0.049(4) 0.050(4) 0.048(4) 0.009(3) 0.002(3) -0.003(3)
C005 0.036(4) 0.041(5) 0.043(5) 0.001(4) 0.001(3) -0.001(4)
C006 0.043(4) 0.050(5) 0.040(4) 0.007(4) -0.005(4) -0.013(4)
C007 0.062(6) 0.049(5) 0.050(5) -0.005(4) -0.008(5) 0.002(5)
C008 0.046(5) 0.059(6) 0.060(6) -0.005(5) -0.006(5) 0.006(5)
C009 0.039(5) 0.049(5) 0.035(4) 0.005(4) 0.000(3) -0.001(4)
C00A 0.034(4) 0.038(4) 0.043(5) 0.003(4) 0.001(4) -0.001(4)
C00B 0.049(5) 0.044(5) 0.047(5) 0.002(4) -0.007(4) -0.006(4)
C00C 0.050(5) 0.039(5) 0.041(5) -0.003(4) -0.002(4) -0.005(4)
C00D 0.042(4) 0.041(4) 0.043(4) 0.000(4) -0.002(4) 0.000(4)
C00E 0.068(7) 0.056(6) 0.047(5) 0.009(5) -0.014(5) -0.001(5)
C00F 0.043(4) 0.039(4) 0.039(4) 0.002(4) -0.002(5) 0.000(3)
C00G 0.048(5) 0.052(5) 0.038(5) -0.005(4) -0.002(4) -0.008(4)
C00H 0.048(5) 0.039(4) 0.042(5) 0.002(4) 0.003(4) 0.003(4)
C00I 0.062(7) 0.045(5) 0.048(5) -0.005(4) -0.003(5) 0.000(4)
C00J 0.039(5) 0.045(5) 0.040(4) 0.003(4) 0.001(4) 0.002(4)
C00K 0.051(6) 0.043(5) 0.058(6) 0.013(4) -0.005(5) 0.006(4)
C00L 0.040(5) 0.043(5) 0.051(5) -0.003(4) -0.003(4) 0.002(4)
C00M 0.069(7) 0.057(6) 0.040(5) 0.009(5) -0.007(5) -0.012(5)
C00N 0.043(5) 0.047(5) 0.066(6) -0.003(5) -0.005(5) 0.004(4)

loop_
_atom_type_symbol
_atom_type_description
_atom_type_scat_dispersion_real
_atom_type_scat_dispersion_imag
_atom_type_scat_source
C C 0.0181 0.0091 'International Tables Vol C Tables 4.2.6.8 and 6.1.1.4'
H H 0.0000 0.0000 'International Tables Vol C Tables 4.2.6.8 and 6.1.1.4'
I I -0.3257 6.8362 'International Tables Vol C Tables 4.2.6.8 and 6.1.1.4'
O O 0.0492 0.0322 'International Tables Vol C Tables 4.2.6.8 and 6.1.1.4'

loop_
_geom_angle_atom_site_label_1
_geom_angle_atom_site_label_2
_geom_angle_atom_site_label_3
_geom_angle
C005 O002 C00I 117.4(8)
C00H O003 C008 111.9(8)
C00H O004 C00K 112.6(7)
O002 C005 C006 115.1(9)
O002 C005 C009 124.3(9)
C009 C005 C006 120.7(9)
C005 C006 C00M 120.4(9)
C00G C006 C005 118.2(9)
C00G C006 C00M 121.4(10)
C005 C009 C00A 121.4(9)
C009 C00A C00C 117.4(8)
C009 C00A C00D 119.4(8)
C00C C00A C00D 123.1(8)
C007 C00B C00E 111.1(9)
C007 C00B C00F 114.0(9)
C00E C00B C00F 109.0(8)
C00A C00C I001 121.1(7)
C00G C00C I001 118.4(7)
C00G C00C C00A 120.4(9)
C00A C00D C00J 112.0(7)
C00K C00E C00B 108.2(8)
C00H C00F C00B 107.3(8)
C00J C00F C00B 115.4(7)
C00J C00F C00H 108.8(7)
C00L C00F C00B 107.5(8)
C00L C00F C00H 105.1(7)
C00L C00F C00J 112.2(8)
C006 C00G C00C 121.9(9)
O003 C00H O004 111.0(8)
O003 C00H C00F 110.0(8)
O004 C00H C00F 110.3(7)
C00D C00J C00F 114.9(7)
O004 C00K C00E 105.8(9)
O004 C00K C00N 110.4(8)
C00N C00K C00E 109.2(9)
C00N C00L C00F 113.5(9)
C00L C00N C00K 113.7(9)

loop_
_geom_bond_atom_site_label_1
_geom_bond_atom_site_label_2
_geom_bond_distance
I001 C00C 2.109(9)
O002 C005 1.364(12)
O002 C00I 1.428(12)
O003 C008 1.402(13)
O003 C00H 1.397(11)
O004 C00H 1.433(11)
O004 C00K 1.452(13)
C005 C006 1.399(14)
C005 C009 1.394(14)
C006 C00G 1.375(15)
C006 C00M 1.495(14)
C007 C00B 1.538(15)
C009 C00A 1.401(14)
C00A C00C 1.406(13)
C00A C00D 1.516(13)
C00B C00E 1.551(14)
C00B C00F 1.557(13)
C00C C00G 1.398(14)
C00D C00J 1.532(13)
C00E C00K 1.526(16)
C00F C00H 1.543(13)
C00F C00J 1.532(12)
C00F C00L 1.517(13)
C00K C00N 1.491(17)
C00L C00N 1.332(15)
